data_1506663
loop_
_publ_author_name
'Eckert, Matthieu'
'Monnier, Florian'
'Shchetnikov, Grigorii T.'
'Titanyuk, Igor D.'
'Osipov, Serguej N.'
'Toupet, Lo\"ic'
'D\'erien, Sylvie'
'Dixneuf, Pierre H.'

_publ_section_title
;
 Tandem catalytic carbene addition/bicyclization of enynes. One-step
 synthesis of fluorinated bicyclic amino esters by ruthenium catalysis.
;
_journal_issue 17
_journal_name_full 'Organic letters'
_journal_page_first 3741
_journal_page_last 3743
_journal_paper_doi 10.1021/ol051393f
_journal_volume 7
_journal_year 2005
_chemical_formula_sum 'C20 H26 F3 N O4 S Si'
_chemical_formula_weight 461.57
_chemical_name_systematic
;
 ?
;
_space_group_IT_number 14
_symmetry_cell_setting monoclinic
_symmetry_space_group_name_Hall '-P 2ybc'
_symmetry_space_group_name_H-M 'P 1 21/c 1'
_atom_sites_solution_hydrogens geom
_atom_sites_solution_primary direct
_atom_sites_solution_secondary difmap
_audit_creation_method SHELXL-97
_cell_angle_alpha 90.00
_cell_angle_beta 117.7040(10)
_cell_angle_gamma 90.00
_cell_formula_units_Z 4
_cell_length_a 14.5342(4)
_cell_length_b 11.9275(3)
_cell_length_c 14.7603(3)
_cell_measurement_temperature 120(1)
_cell_volume 2265.46(10)
_computing_structure_refinement 'SHELXL-97 (Sheldrick, 1997)'
_computing_structure_solution 'SHELXS-97 (Sheldrick, 1990)'
_diffrn_ambient_temperature 293(2)
_diffrn_measured_fraction_theta_full 0.997
_diffrn_measured_fraction_theta_max 0.997
_diffrn_radiation_monochromator graphite
_diffrn_radiation_source 'fine-focus sealed tube'
_diffrn_radiation_type MoK\a
_diffrn_radiation_wavelength 0.71069
_diffrn_reflns_av_R_equivalents 0.0000
_diffrn_reflns_av_sigmaI/netI 0.0231
_diffrn_reflns_limit_h_max 18
_diffrn_reflns_limit_h_min 0
_diffrn_reflns_limit_k_max 15
_diffrn_reflns_limit_k_min 0
_diffrn_reflns_limit_l_max 16
_diffrn_reflns_limit_l_min -19
_diffrn_reflns_number 5182
_diffrn_reflns_theta_full 27.48
_diffrn_reflns_theta_max 27.48
_diffrn_reflns_theta_min 2.31
_exptl_absorpt_coefficient_mu 0.246
_exptl_crystal_colour colourless
_exptl_crystal_density_diffrn 1.353
_exptl_crystal_density_method 'not measured'
_exptl_crystal_description prism
_exptl_crystal_F_000 968
_exptl_crystal_size_max 0.45
_exptl_crystal_size_mid 0.25
_exptl_crystal_size_min 0.25
_refine_diff_density_max 1.803
_refine_diff_density_min -0.527
_refine_diff_density_rms 0.113
_refine_ls_extinction_coef 0.023(3)
_refine_ls_extinction_expression Fc^*^=kFc[1+0.001xFc^2^\l^3^/sin(2\q)]^-1/4^
_refine_ls_extinction_method SHELXL
_refine_ls_goodness_of_fit_ref 1.134
_refine_ls_hydrogen_treatment mixed
_refine_ls_matrix_type full
_refine_ls_number_parameters 272
_refine_ls_number_reflns 5182
_refine_ls_number_restraints 0
_refine_ls_restrained_S_all 1.134
_refine_ls_R_factor_all 0.1051
_refine_ls_R_factor_gt 0.0980
_refine_ls_shift/su_max 0.003
_refine_ls_shift/su_mean 0.000
_refine_ls_structure_factor_coef Fsqd
_refine_ls_weighting_details 'calc w=1/[\s^2^(Fo^2^)+(0.1004P)^2^+9.3022P] where P=(Fo^2^+2Fc^2^)/3'
_refine_ls_weighting_scheme calc
_refine_ls_wR_factor_gt 0.2564
_refine_ls_wR_factor_ref 0.2614
_reflns_number_gt 4670
_reflns_number_total 5182
_reflns_threshold_expression >2sigma(I)
_cod_data_source_file ol051393fsi20050615_050030.cif
_cod_data_source_block me171
_cod_depositor_comments
;
The following automatic conversions were performed:

'_symmetry_cell_setting' value 'Monoclinic' changed to 'monoclinic'
according to /home/saulius/struct/CIF-dictionaries/cif_core.dic
dictionary named 'cif_core.dic' version 2.4.1 from 2010-06-29.

Automatic conversion script
Id: cif_fix_values 1715 2011-07-08 13:25:40Z adriana 
;
_cod_original_sg_symbol_H-M P21/c
_cod_database_code 1506663

loop_
_symmetry_equiv_pos_as_xyz
'x, y, z'
'-x, y+1/2, -z+1/2'
'-x, -y, -z'
'x, -y-1/2, z-1/2'

loop_
_atom_site_label
_atom_site_type_symbol
_atom_site_fract_x
_atom_site_fract_y
_atom_site_fract_z
_atom_site_U_iso_or_equiv
_atom_site_adp_type
_atom_site_occupancy
_atom_site_symmetry_multiplicity
_atom_site_calc_flag
_atom_site_refinement_flags
S1 S 0.64567(8) 0.19887(8) 0.59223(8) 0.0278(3) Uani 1 1 d .
Si1 Si 0.78203(11) -0.18696(12) 0.34219(11) 0.0392(4) Uani 1 1 d .
F1 F 0.8559(2) 0.1983(2) 0.8128(2) 0.0434(7) Uani 1 1 d .
F2 F 0.9959(2) 0.1360(3) 0.8141(2) 0.0535(8) Uani 1 1 d .
F3 F 0.8652(3) 0.0262(3) 0.7773(2) 0.0519(8) Uani 1 1 d .
O1 O 0.9283(3) 0.3424(3) 0.7100(3) 0.0488(9) Uani 1 1 d .
O2 O 0.8286(3) 0.3131(3) 0.5422(2) 0.0363(7) Uani 1 1 d .
O3 O 0.6824(3) 0.3089(2) 0.6304(3) 0.0361(7) Uani 1 1 d .
O4 O 0.5586(2) 0.1845(3) 0.4934(2) 0.0380(8) Uani 1 1 d .
N1 N 0.7411(3) 0.1268(3) 0.5901(3) 0.0264(7) Uani 1 1 d .
C1 C 0.8511(3) 0.1593(4) 0.6506(3) 0.0301(9) Uani 1 1 d .
C2 C 0.9053(3) 0.0865(4) 0.6044(3) 0.0339(9) Uani 1 1 d .
H2 H 0.9719 0.1112 0.6096 0.041 Uiso 1 1 calc R
C3 C 0.8248(4) 0.0363(4) 0.5054(4) 0.0416(11) Uani 1 1 d .
C4 C 0.7184(4) 0.0794(4) 0.4888(4) 0.0404(11) Uani 1 1 d .
H4A H 0.6917 0.1366 0.4360 0.048 Uiso 1 1 calc R
H4B H 0.6683 0.0188 0.4699 0.048 Uiso 1 1 calc R
C5 C 0.8768(4) -0.0399(5) 0.5886(4) 0.0453(12) Uani 1 1 d .
H5A H 0.9269 -0.0911 0.5851 0.054 Uiso 1 1 calc R
H5B H 0.8376 -0.0702 0.6212 0.054 Uiso 1 1 calc R
C6 C 0.8385(4) 0.0425(4) 0.4101(4) 0.0442(12) Uani 1 1 d .
H6 H 0.8582 0.1115 0.3952 0.053 Uiso 1 1 calc R
C7 C 0.8252(4) -0.0415(5) 0.3450(4) 0.0452(12) Uani 1 1 d .
H7 H 0.8404 -0.0231 0.2922 0.054 Uiso 1 1 calc R
C8 C 0.8981(6) -0.2829(6) 0.4180(6) 0.0669(18) Uani 1 1 d .
H8A H 0.8741 -0.3583 0.4158 0.100 Uiso 1 1 calc R
H8B H 0.9338 -0.2580 0.4878 0.100 Uiso 1 1 calc R
H8C H 0.9447 -0.2805 0.3886 0.100 Uiso 1 1 calc R
C9 C 0.7249(7) -0.2359(7) 0.2061(6) 0.079(2) Uani 1 1 d .
H9A H 0.7014 -0.3119 0.2016 0.118 Uiso 1 1 calc R
H9B H 0.7768 -0.2320 0.1832 0.118 Uiso 1 1 calc R
H9C H 0.6672 -0.1888 0.1637 0.118 Uiso 1 1 calc R
C10 C 0.6875(5) -0.2088(5) 0.3925(6) 0.0604(16) Uani 1 1 d .
H10A H 0.6698 -0.2869 0.3880 0.091 Uiso 1 1 calc R
H10B H 0.6260 -0.1657 0.3527 0.091 Uiso 1 1 calc R
H10C H 0.7180 -0.1852 0.4626 0.091 Uiso 1 1 calc R
C11 C 0.8923(4) 0.1303(4) 0.7648(3) 0.0390(10) Uani 1 1 d .
C12 C 0.8736(3) 0.2831(4) 0.6409(3) 0.0336(9) Uani 1 1 d .
C13 C 0.8431(5) 0.4288(4) 0.5229(5) 0.0514(13) Uani 1 1 d .
H13A H 0.8086 0.4424 0.4505 0.077 Uiso 1 1 calc R
H13B H 0.9159 0.4441 0.5499 0.077 Uiso 1 1 calc R
H13C H 0.8142 0.4767 0.5554 0.077 Uiso 1 1 calc R
C14 C 0.6149(3) 0.1310(4) 0.6803(3) 0.0279(8) Uani 1 1 d .
C15 C 0.5757(3) 0.0219(3) 0.6604(3) 0.0277(8) Uani 1 1 d .
H15 H 0.5700 -0.0164 0.6031 0.033 Uiso 1 1 calc R
C16 C 0.5454(3) -0.0285(4) 0.7263(3) 0.0329(9) Uani 1 1 d .
H16 H 0.5198 -0.1014 0.7136 0.040 Uiso 1 1 calc R
C17 C 0.5527(4) 0.0288(4) 0.8120(4) 0.0405(11) Uani 1 1 d .
C18 C 0.5907(5) 0.1379(5) 0.8289(4) 0.0469(12) Uani 1 1 d .
H18 H 0.5944 0.1774 0.8848 0.056 Uiso 1 1 calc R
C19 C 0.6233(4) 0.1891(4) 0.7647(4) 0.0381(10) Uani 1 1 d .
H19 H 0.6503 0.2614 0.7781 0.046 Uiso 1 1 calc R
C20 C 0.5166(6) -0.0237(5) 0.8828(5) 0.0582(16) Uani 1 1 d .
H20A H 0.5273 0.0280 0.9367 0.087 Uiso 1 1 calc R
H20B H 0.5556 -0.0909 0.9118 0.087 Uiso 1 1 calc R
H20C H 0.4441 -0.0416 0.8452 0.087 Uiso 1 1 calc R

loop_
_atom_site_aniso_label
_atom_site_aniso_U_11
_atom_site_aniso_U_22
_atom_site_aniso_U_33
_atom_site_aniso_U_23
_atom_site_aniso_U_13
_atom_site_aniso_U_12
S1 0.0291(5) 0.0251(5) 0.0317(5) 0.0022(4) 0.0163(4) 0.0007(4)
Si1 0.0425(7) 0.0394(7) 0.0390(7) -0.0100(5) 0.0218(6) -0.0080(6)
F1 0.0547(17) 0.0467(16) 0.0286(13) -0.0050(11) 0.0193(12) 0.0067(13)
F2 0.0411(16) 0.071(2) 0.0332(15) -0.0006(14) 0.0047(12) 0.0128(15)
F3 0.074(2) 0.0385(16) 0.0317(14) 0.0037(12) 0.0153(15) 0.0061(15)
O1 0.048(2) 0.043(2) 0.045(2) -0.0151(16) 0.0138(17) -0.0149(16)
O2 0.0426(18) 0.0338(17) 0.0350(16) -0.0007(13) 0.0200(14) -0.0070(13)
O3 0.0445(18) 0.0221(14) 0.0518(19) -0.0007(13) 0.0310(16) 0.0004(12)
O4 0.0316(16) 0.0469(19) 0.0314(16) 0.0089(14) 0.0113(13) 0.0016(14)
N1 0.0283(16) 0.0261(16) 0.0242(16) -0.0029(13) 0.0116(13) 0.0005(13)
C1 0.029(2) 0.035(2) 0.0247(19) -0.0020(16) 0.0107(16) 0.0047(16)
C2 0.031(2) 0.038(2) 0.031(2) -0.0014(18) 0.0138(17) 0.0067(18)
C3 0.042(3) 0.037(2) 0.054(3) -0.019(2) 0.029(2) -0.006(2)
C4 0.040(2) 0.042(3) 0.040(2) -0.006(2) 0.019(2) -0.001(2)
C5 0.047(3) 0.043(3) 0.049(3) -0.010(2) 0.024(2) -0.002(2)
C6 0.052(3) 0.036(2) 0.053(3) 0.006(2) 0.032(3) 0.003(2)
C7 0.052(3) 0.045(3) 0.047(3) 0.002(2) 0.031(2) 0.006(2)
C8 0.068(4) 0.047(3) 0.099(5) 0.006(3) 0.050(4) 0.003(3)
C9 0.105(6) 0.071(5) 0.075(5) -0.026(4) 0.056(5) -0.020(4)
C10 0.068(4) 0.048(3) 0.085(5) -0.014(3) 0.052(4) -0.013(3)
C11 0.041(2) 0.044(3) 0.026(2) -0.0047(18) 0.0108(19) 0.006(2)
C12 0.027(2) 0.041(2) 0.032(2) -0.0055(18) 0.0135(17) -0.0031(17)
C13 0.066(4) 0.036(3) 0.053(3) 0.002(2) 0.028(3) -0.013(2)
C14 0.0269(19) 0.029(2) 0.0291(19) -0.0019(16) 0.0141(16) -0.0024(15)
C15 0.0299(19) 0.029(2) 0.0283(19) -0.0034(15) 0.0170(16) -0.0025(16)
C16 0.037(2) 0.030(2) 0.036(2) -0.0008(17) 0.0216(19) -0.0059(17)
C17 0.045(3) 0.047(3) 0.039(2) -0.002(2) 0.028(2) -0.006(2)
C18 0.065(3) 0.047(3) 0.043(3) -0.014(2) 0.036(3) -0.014(2)
C19 0.047(3) 0.034(2) 0.041(2) -0.0094(19) 0.028(2) -0.0084(19)
C20 0.084(4) 0.058(4) 0.058(3) -0.005(3) 0.054(3) -0.012(3)

loop_
_atom_type_symbol
_atom_type_description
_atom_type_scat_dispersion_real
_atom_type_scat_dispersion_imag
_atom_type_scat_source
C C 0.0033 0.0016 'International Tables Vol C Tables 4.2.6.8 and 6.1.1.4'
H H 0.0000 0.0000 'International Tables Vol C Tables 4.2.6.8 and 6.1.1.4'
N N 0.0061 0.0033 'International Tables Vol C Tables 4.2.6.8 and 6.1.1.4'
O O 0.0106 0.0060 'International Tables Vol C Tables 4.2.6.8 and 6.1.1.4'
F F 0.0171 0.0103 'International Tables Vol C Tables 4.2.6.8 and 6.1.1.4'
Si Si 0.0817 0.0704 'International Tables Vol C Tables 4.2.6.8 and 6.1.1.4'
S S 0.1246 0.1234 'International Tables Vol C Tables 4.2.6.8 and 6.1.1.4'

loop_
_geom_angle_atom_site_label_1
_geom_angle_atom_site_label_2
_geom_angle_atom_site_label_3
_geom_angle
O3 S1 O4 120.2(2)
O3 S1 N1 108.89(19)
O4 S1 N1 105.81(19)
O3 S1 C14 107.9(2)
O4 S1 C14 106.92(19)
N1 S1 C14 106.29(19)
C7 Si1 C10 115.6(3)
C7 Si1 C9 107.1(3)
C10 Si1 C9 110.1(4)
C7 Si1 C8 110.6(3)
C10 Si1 C8 107.3(3)
C9 Si1 C8 105.8(4)
C12 O2 C13 115.3(4)
C1 N1 C4 112.4(3)
C1 N1 S1 122.5(3)
C4 N1 S1 115.0(3)
N1 C1 C2 102.6(3)
N1 C1 C12 114.5(3)
C2 C1 C12 109.2(4)
N1 C1 C11 111.3(4)
C2 C1 C11 110.0(4)
C12 C1 C11 109.0(4)
C3 C2 C1 109.2(4)
C3 C2 C5 55.7(3)
C1 C2 C5 117.5(4)
C3 C2 H2 119.3
C1 C2 H2 119.3
C5 C2 H2 119.3
C5 C3 C2 63.8(4)
C5 C3 C6 125.8(4)
C2 C3 C6 120.2(4)
C5 C3 C4 116.2(4)
C2 C3 C4 107.0(4)
C6 C3 C4 113.1(5)
N1 C4 C3 103.3(4)
N1 C4 H4A 111.1
C3 C4 H4A 111.1
N1 C4 H4B 111.1
C3 C4 H4B 111.1
H4A C4 H4B 109.1
C3 C5 C2 60.6(3)
C3 C5 H5A 117.7
C2 C5 H5A 117.7
C3 C5 H5B 117.7
C2 C5 H5B 117.7
H5A C5 H5B 114.8
C7 C6 C3 126.4(5)
C7 C6 H6 116.8
C3 C6 H6 116.8
C6 C7 Si1 131.0(4)
C6 C7 H7 114.5
Si1 C7 H7 114.5
Si1 C8 H8A 109.5
Si1 C8 H8B 109.5
H8A C8 H8B 109.5
Si1 C8 H8C 109.5
H8A C8 H8C 109.5
H8B C8 H8C 109.5
Si1 C9 H9A 109.5
Si1 C9 H9B 109.5
H9A C9 H9B 109.5
Si1 C9 H9C 109.5
H9A C9 H9C 109.5
H9B C9 H9C 109.5
Si1 C10 H10A 109.5
Si1 C10 H10B 109.5
H10A C10 H10B 109.5
Si1 C10 H10C 109.5
H10A C10 H10C 109.5
H10B C10 H10C 109.5
F2 C11 F1 107.7(4)
F2 C11 F3 107.5(4)
F1 C11 F3 106.0(4)
F2 C11 C1 110.5(4)
F1 C11 C1 113.3(4)
F3 C11 C1 111.6(4)
O1 C12 O2 124.5(5)
O1 C12 C1 125.4(4)
O2 C12 C1 109.9(4)
O2 C13 H13A 109.5
O2 C13 H13B 109.5
H13A C13 H13B 109.5
O2 C13 H13C 109.5
H13A C13 H13C 109.5
H13B C13 H13C 109.5
C19 C14 C15 121.0(4)
C19 C14 S1 119.3(3)
C15 C14 S1 119.5(3)
C16 C15 C14 119.4(4)
C16 C15 H15 120.3
C14 C15 H15 120.3
C15 C16 C17 120.7(4)
C15 C16 H16 119.7
C17 C16 H16 119.7
C18 C17 C16 118.4(4)
C18 C17 C20 120.2(5)
C16 C17 C20 121.3(5)
C19 C18 C17 121.7(4)
C19 C18 H18 119.2
C17 C18 H18 119.2
C14 C19 C18 118.8(4)
C14 C19 H19 120.6
C18 C19 H19 120.6
C17 C20 H20A 109.5
C17 C20 H20B 109.5
H20A C20 H20B 109.5
C17 C20 H20C 109.5
H20A C20 H20C 109.5
H20B C20 H20C 109.5

loop_
_geom_bond_atom_site_label_1
_geom_bond_atom_site_label_2
_geom_bond_distance
S1 O3 1.430(3)
S1 O4 1.429(3)
S1 N1 1.645(3)
S1 C14 1.757(4)
Si1 C7 1.839(6)
Si1 C10 1.858(6)
Si1 C9 1.875(7)
Si1 C8 1.911(7)
F1 C11 1.336(5)
F2 C11 1.335(6)
F3 C11 1.341(6)
O1 C12 1.191(6)
O2 C12 1.339(6)
O2 C13 1.443(6)
N1 C1 1.475(5)
N1 C4 1.485(6)
C1 C2 1.530(6)
C1 C12 1.534(6)
C1 C11 1.544(6)
C2 C3 1.507(7)
C2 C5 1.552(7)
C2 H2 0.9800
C3 C5 1.429(8)
C3 C6 1.512(7)
C3 C4 1.538(7)
C4 H4A 0.9700
C4 H4B 0.9700
C5 H5A 0.9700
C5 H5B 0.9700
C6 C7 1.339(7)
C6 H6 0.9300
C7 H7 0.9300
C8 H8A 0.9600
C8 H8B 0.9600
C8 H8C 0.9600
C9 H9A 0.9600
C9 H9B 0.9600
C9 H9C 0.9600
C10 H10A 0.9600
C10 H10B 0.9600
C10 H10C 0.9600
C13 H13A 0.9600
C13 H13B 0.9600
C13 H13C 0.9600
C14 C19 1.381(6)
C14 C15 1.395(6)
C15 C16 1.379(6)
C15 H15 0.9300
C16 C17 1.398(6)
C16 H16 0.9300
C17 C18 1.390(7)
C17 C20 1.506(7)
C18 C19 1.382(7)
C18 H18 0.9300
C19 H19 0.9300
C20 H20A 0.9600
C20 H20B 0.9600
C20 H20C 0.9600

loop_
_geom_torsion_atom_site_label_1
_geom_torsion_atom_site_label_2
_geom_torsion_atom_site_label_3
_geom_torsion_atom_site_label_4
_geom_torsion
O3 S1 N1 C1 18.9(4)
O4 S1 N1 C1 149.5(3)
C14 S1 N1 C1 -97.1(3)
O3 S1 N1 C4 -123.8(3)
O4 S1 N1 C4 6.7(4)
C14 S1 N1 C4 120.2(3)
C4 N1 C1 C2 -23.3(5)
S1 N1 C1 C2 -166.9(3)
C4 N1 C1 C12 94.9(4)
S1 N1 C1 C12 -48.7(5)
C4 N1 C1 C11 -140.9(4)
S1 N1 C1 C11 75.5(4)
N1 C1 C2 C3 13.1(5)
C12 C1 C2 C3 -108.8(4)
C11 C1 C2 C3 131.6(4)
N1 C1 C2 C5 -47.4(5)
C12 C1 C2 C5 -169.3(4)
C11 C1 C2 C5 71.1(5)
C1 C2 C3 C5 -110.7(4)
C1 C2 C3 C6 131.4(5)
C5 C2 C3 C6 -117.9(5)
C1 C2 C3 C4 0.6(5)
C5 C2 C3 C4 111.3(5)
C1 N1 C4 C3 23.9(5)
S1 N1 C4 C3 170.3(3)
C5 C3 C4 N1 54.6(5)
C2 C3 C4 N1 -14.0(5)
C6 C3 C4 N1 -148.6(4)
C6 C3 C5 C2 109.7(6)
C4 C3 C5 C2 -96.9(4)
C1 C2 C5 C3 95.4(4)
C5 C3 C6 C7 56.1(8)
C2 C3 C6 C7 133.9(6)
C4 C3 C6 C7 -98.0(6)
C3 C6 C7 Si1 3.0(9)
C10 Si1 C7 C6 31.9(7)
C9 Si1 C7 C6 154.9(6)
C8 Si1 C7 C6 -90.2(6)
N1 C1 C11 F2 165.9(4)
C2 C1 C11 F2 52.8(5)
C12 C1 C11 F2 -66.9(5)
N1 C1 C11 F1 -73.2(5)
C2 C1 C11 F1 173.8(4)
C12 C1 C11 F1 54.1(5)
N1 C1 C11 F3 46.3(5)
C2 C1 C11 F3 -66.7(5)
C12 C1 C11 F3 173.6(4)
C13 O2 C12 O1 -5.2(7)
C13 O2 C12 C1 179.2(4)
N1 C1 C12 O1 136.5(5)
C2 C1 C12 O1 -109.0(5)
C11 C1 C12 O1 11.1(6)
N1 C1 C12 O2 -47.9(5)
C2 C1 C12 O2 66.5(4)
C11 C1 C12 O2 -173.3(4)
O3 S1 C14 C19 3.5(4)
O4 S1 C14 C19 -127.1(4)
N1 S1 C14 C19 120.2(4)
O3 S1 C14 C15 179.2(3)
O4 S1 C14 C15 48.5(4)
N1 S1 C14 C15 -64.1(4)
C19 C14 C15 C16 -0.3(6)
S1 C14 C15 C16 -175.9(3)
C14 C15 C16 C17 0.6(7)
C15 C16 C17 C18 0.3(8)
C15 C16 C17 C20 178.0(5)
C16 C17 C18 C19 -1.5(9)
C20 C17 C18 C19 -179.2(6)
C15 C14 C19 C18 -0.9(7)
S1 C14 C19 C18 174.7(4)
C17 C18 C19 C14 1.8(9)
